data_7102510
loop_
_publ_author_name
'Stephens, Nicholas F'
'Slawin, Alexandra M Z'
'Lightfoot, Philip'

_publ_section_title
;
 A novel scandium fluoride, [C2N2H10]0.5[ScF4], with an unprecedented
 tungsten bronze-related layer structure.
;
_journal_issue 5
_journal_name_full 'Chemical communications (Cambridge, England)'
_journal_page_first 614
_journal_page_last 615
_journal_paper_doi 10.1039/b316312a
_journal_year 2004
_chemical_formula_moiety '[C2N2H10]5[ScF4]10 '
_chemical_formula_sum 'C10 H50 F40 N10 Sc10'
_chemical_formula_weight 1520.2
_chemical_name_systematic
;
?
;
_space_group_IT_number 2
_symmetry_cell_setting triclinic
_symmetry_space_group_name_Hall '-P 1'
_symmetry_space_group_name_H-M 'P -1'
_atom_sites_solution_hydrogens geom
_atom_sites_solution_primary direct
_atom_sites_solution_secondary difmap
_audit_creation_method SHELXL-97
_cell_angle_alpha 83.299(3)
_cell_angle_beta 88.383(3)
_cell_angle_gamma 67.516(2)
_cell_formula_units_Z 1
_cell_length_a 8.8891(14)
_cell_length_b 10.3238(17)
_cell_length_c 14.178(2)
_cell_measurement_reflns_used 89
_cell_measurement_temperature 125(2)
_cell_measurement_theta_max 28
_cell_measurement_theta_min 12
_cell_volume 1193.8(3)
_computing_cell_refinement 'Bruker SMART'
_computing_data_collection 'Bruker SMART'
_computing_data_reduction 'Bruker SHELXTL'
_computing_molecular_graphics Diamond
_computing_publication_material WinGX
_computing_structure_refinement 'SHELXL-97 (Sheldrick, 1997)'
_computing_structure_solution 'Bruker SHELXTL'
_diffrn_ambient_temperature 125(2)
_diffrn_detector_area_resol_mean 0.83
_diffrn_measured_fraction_theta_full 0.978
_diffrn_measured_fraction_theta_max 0.978
_diffrn_measurement_device_type 'CCD area detector'
_diffrn_measurement_method 'phi and omega scans'
_diffrn_radiation_monochromator graphite
_diffrn_radiation_source 'sealed tube'
_diffrn_radiation_type MoK\a
_diffrn_radiation_wavelength 0.71073
_diffrn_reflns_av_R_equivalents 0.0270
_diffrn_reflns_av_sigmaI/netI 0.0219
_diffrn_reflns_limit_h_max 8
_diffrn_reflns_limit_h_min -10
_diffrn_reflns_limit_k_max 12
_diffrn_reflns_limit_k_min -12
_diffrn_reflns_limit_l_max 14
_diffrn_reflns_limit_l_min -17
_diffrn_reflns_number 7112
_diffrn_reflns_theta_full 25.39
_diffrn_reflns_theta_max 25.39
_diffrn_reflns_theta_min 2.15
_exptl_absorpt_coefficient_mu 1.508
_exptl_absorpt_correction_T_max 1.00000
_exptl_absorpt_correction_T_min 0.849688
_exptl_absorpt_correction_type multi-scan
_exptl_crystal_colour colourless
_exptl_crystal_density_diffrn 2.115
_exptl_crystal_density_method 'not measured'
_exptl_crystal_description prism
_exptl_crystal_F_000 750
_exptl_crystal_size_max .1
_exptl_crystal_size_mid .1
_exptl_crystal_size_min .1
_refine_diff_density_max 0.681
_refine_diff_density_min -0.532
_refine_diff_density_rms 0.128
_refine_ls_extinction_coef 0.0119(13)
_refine_ls_extinction_expression Fc^*^=kFc[1+0.001xFc^2^\l^3^/sin(2\q)]^-1/4^
_refine_ls_extinction_method SHELXL
_refine_ls_goodness_of_fit_ref 1.117
_refine_ls_hydrogen_treatment mixed
_refine_ls_matrix_type full
_refine_ls_number_parameters 420
_refine_ls_number_reflns 4301
_refine_ls_number_restraints 0
_refine_ls_restrained_S_all 1.117
_refine_ls_R_factor_all 0.0400
_refine_ls_R_factor_gt 0.0350
_refine_ls_shift/su_max 0.014
_refine_ls_shift/su_mean 0.002
_refine_ls_structure_factor_coef Fsqd
_refine_ls_weighting_details 'calc w=1/[\s^2^(Fo^2^)+(0.0775P)^2^+1.4937P] where P=(Fo^2^+2Fc^2^)/3'
_refine_ls_weighting_scheme calc
_refine_ls_wR_factor_gt 0.1048
_refine_ls_wR_factor_ref 0.1218
_reflns_number_gt 3836
_reflns_number_total 4301
_reflns_threshold_expression >2sigma(I)
_cod_data_source_file b316312a.txt
_cod_data_source_block (enH2)5Sc10F40
_cod_depositor_comments
;
The following automatic conversions were performed:
'_symmetry_cell_setting' value 'Triclinic' changed to 'triclinic'
according to '/home/saulius/struct/CIF-dictionaries/cif_core.dic'
dictionary named 'cif_core.dic' version 2.4.1 from
2010-06-29.

'_exptl_absorpt_correction_type' value 'MULTISCAN' changed to
'multi-scan' according to
'/home/saulius/struct/CIF-dictionaries/cif_core.dic' dictionary named
'cif_core.dic' version 2.4.1 from 2010-06-29.

Automatic conversion script
Id: cif_fix_enum 1527 2010-12-29 10:47:43Z saulius 
;
_cod_original_sg_symbol_H-M 'P-1   '
_cod_database_code 7102510

loop_
_symmetry_equiv_pos_as_xyz
'x, y, z'
'-x, -y, -z'

loop_
_atom_site_label
_atom_site_type_symbol
_atom_site_fract_x
_atom_site_fract_y
_atom_site_fract_z
_atom_site_U_iso_or_equiv
_atom_site_adp_type
_atom_site_occupancy
_atom_site_symmetry_multiplicity
_atom_site_calc_flag
_atom_site_refinement_flags
Sc1 Sc 0.38065(7) 0.01853(6) 0.12500(4) 0.00983(17) Uani 1 1 d .
Sc2 Sc 0.00784(7) 0.38450(6) 0.12720(4) 0.01002(17) Uani 1 1 d .
Sc3 Sc -0.36482(6) 0.64587(5) 0.26062(4) 0.01009(18) Uani 1 1 d .
Sc4 Sc -0.12581(7) 0.26482(6) 0.37678(4) 0.01001(18) Uani 1 1 d .
Sc5 Sc 0.25169(7) -0.10433(6) 0.38161(4) 0.00956(17) Uani 1 1 d .
F1 F 0.2738(2) -0.0087(2) 0.25169(13) 0.0187(4) Uani 1 1 d .
F2 F 0.1993(2) 0.21331(18) 0.09259(12) 0.0149(4) Uani 1 1 d .
F3 F -0.1978(2) 0.54631(18) 0.16532(13) 0.0163(4) Uani 1 1 d .
F4 F -0.2921(2) 0.46594(17) 0.35298(13) 0.0158(4) Uani 1 1 d .
F5 F 0.0419(2) 0.06266(18) 0.39831(13) 0.0179(4) Uani 1 1 d .
F6 F 0.5663(2) -0.16649(18) 0.17620(12) 0.0155(4) Uani 1 1 d .
F7 F 0.5000 0.0000 0.0000 0.0172(5) Uani 1 2 d S
F8 F 0.2549(2) -0.0746(2) 0.06781(13) 0.0196(4) Uani 1 1 d .
F9 F 0.5010(2) 0.12402(19) 0.17224(13) 0.0172(4) Uani 1 1 d .
F10 F 0.0080(2) 0.29845(19) 0.26434(12) 0.0165(4) Uani 1 1 d .
F11 F 0.1515(2) 0.47356(19) 0.17483(13) 0.0167(4) Uani 1 1 d .
F12 F -0.1363(2) 0.30323(19) 0.07713(13) 0.0177(4) Uani 1 1 d .
F13 F 0.0000 0.5000 0.0000 0.0183(6) Uani 1 2 d S
F14 F -0.2073(2) 0.70365(19) 0.32189(13) 0.0178(4) Uani 1 1 d .
F15 F -0.5369(2) 0.59766(19) 0.20619(13) 0.0164(4) Uani 1 1 d .
F16 F -0.5299(2) 0.73709(17) 0.36089(12) 0.0137(4) Uani 1 1 d .
F17 F -0.0062(2) 0.34360(19) 0.45828(13) 0.0168(4) Uani 1 1 d .
F18 F -0.2634(2) 0.21449(19) 0.29507(13) 0.0183(4) Uani 1 1 d .
F19 F -0.2391(2) 0.22137(18) 0.49474(12) 0.0148(4) Uani 1 1 d .
F20 F 0.3764(2) -0.0231(2) 0.44795(15) 0.0222(4) Uani 1 1 d .
F21 F 0.1228(2) -0.20021(19) 0.32426(13) 0.0153(4) Uani 1 1 d .
N1 N 1.1197(3) 0.7515(3) 0.1372(2) 0.0149(6) Uani 1 1 d .
N2 N 0.8193(3) 0.9596(3) 0.24202(19) 0.0147(6) Uani 1 1 d .
C1 C 0.9468(4) 0.8295(4) 0.1038(2) 0.0170(7) Uani 1 1 d .
H1A H 0.887(5) 0.772(4) 0.122(3) 0.020(9) Uiso 1 1 d .
H1B H 0.954(4) 0.845(4) 0.037(3) 0.017(9) Uiso 1 1 d .
C2 C 0.8710(4) 0.9705(3) 0.1413(2) 0.0177(7) Uani 1 1 d .
H2A H 0.776(5) 1.032(4) 0.104(3) 0.018(9) Uiso 1 1 d .
H2B H 0.938(5) 1.015(4) 0.142(3) 0.014(9) Uiso 1 1 d .
N3 N -0.8659(4) 0.5220(3) 0.3638(2) 0.0162(6) Uani 1 1 d .
C3 C -0.6924(4) 0.4597(4) 0.3979(3) 0.0192(7) Uani 1 1 d .
H3A H -0.637(5) 0.497(4) 0.352(3) 0.032(11) Uiso 1 1 d .
H3B H -0.688(5) 0.490(4) 0.459(3) 0.023(10) Uiso 1 1 d .
N4 N 0.3205(4) 0.2324(3) 0.4856(2) 0.0169(6) Uani 1 1 d .
C4 C -0.6236(4) 0.3010(4) 0.4019(2) 0.0183(7) Uani 1 1 d .
H4A H -0.650(5) 0.277(4) 0.344(3) 0.024(10) Uiso 1 1 d .
H4B H -0.521(5) 0.265(4) 0.401(3) 0.016(9) Uiso 1 1 d .
N5 N -0.4542(4) 0.3690(3) 0.11064(19) 0.0142(5) Uani 1 1 d .
C5 C -0.4754(4) 0.5623(3) -0.0149(2) 0.0160(7) Uani 1 1 d .
H5A H -0.517(5) 0.630(4) 0.024(3) 0.017(9) Uiso 1 1 d .
H5B H -0.364(4) 0.533(3) -0.018(2) 0.006(8) Uiso 1 1 d .
H4 H -0.483(5) 0.424(5) 0.149(3) 0.025(11) Uiso 1 1 d .
H6 H -0.923(5) 0.491(4) 0.395(3) 0.024(11) Uiso 1 1 d .
H7 H 0.752(6) 0.916(5) 0.249(3) 0.036(12) Uiso 1 1 d .
H8 H 0.352(4) 0.238(4) 0.532(3) 0.007(9) Uiso 1 1 d .
H9 H 1.184(5) 0.786(4) 0.116(3) 0.017(10) Uiso 1 1 d .
H10 H -0.876(5) 0.509(4) 0.307(3) 0.022(10) Uiso 1 1 d .
H11 H -0.902(4) 0.612(4) 0.372(2) 0.011(8) Uiso 1 1 d .
H12 H -0.476(6) 0.292(5) 0.137(3) 0.042(13) Uiso 1 1 d .
H13 H 0.776(4) 1.044(4) 0.259(3) 0.013(9) Uiso 1 1 d .
H14 H 1.156(5) 0.661(5) 0.126(3) 0.021(10) Uiso 1 1 d .
H15 H 0.355(5) 0.137(5) 0.483(3) 0.027(10) Uiso 1 1 d .
H16 H 0.898(5) 0.912(4) 0.278(3) 0.016(9) Uiso 1 1 d .
H17 H 1.135(4) 0.753(4) 0.197(3) 0.014(9) Uiso 1 1 d .
H18 H -0.347(6) 0.338(5) 0.110(3) 0.040(13) Uiso 1 1 d .
H19 H 0.204(6) 0.269(5) 0.486(3) 0.038(12) Uiso 1 1 d .

loop_
_atom_site_aniso_label
_atom_site_aniso_U_11
_atom_site_aniso_U_22
_atom_site_aniso_U_33
_atom_site_aniso_U_23
_atom_site_aniso_U_13
_atom_site_aniso_U_12
Sc1 0.0084(3) 0.0089(3) 0.0116(3) 0.0011(2) -0.0005(2) -0.0033(2)
Sc2 0.0091(3) 0.0085(3) 0.0120(3) 0.0005(2) 0.0001(2) -0.0034(2)
Sc3 0.0089(3) 0.0085(3) 0.0122(3) -0.0005(2) -0.0001(2) -0.0027(2)
Sc4 0.0088(3) 0.0089(3) 0.0114(3) 0.0009(2) -0.0002(2) -0.0028(2)
Sc5 0.0078(3) 0.0084(3) 0.0120(3) -0.0002(2) 0.0000(2) -0.0028(2)
F1 0.0185(9) 0.0186(9) 0.0161(9) 0.0021(7) 0.0049(7) -0.0053(8)
F2 0.0112(8) 0.0122(8) 0.0175(9) -0.0010(7) -0.0008(7) -0.0004(7)
F3 0.0140(9) 0.0130(8) 0.0176(9) -0.0015(7) 0.0031(7) -0.0007(7)
F4 0.0157(9) 0.0105(8) 0.0187(9) 0.0025(7) 0.0004(7) -0.0036(7)
F5 0.0148(9) 0.0129(9) 0.0218(10) 0.0012(7) 0.0028(7) -0.0017(7)
F6 0.0130(9) 0.0120(8) 0.0177(9) 0.0036(7) -0.0008(7) -0.0019(7)
F7 0.0171(13) 0.0198(13) 0.0130(12) 0.0020(10) 0.0022(10) -0.0065(11)
F8 0.0224(10) 0.0220(10) 0.0195(10) -0.0002(8) -0.0019(8) -0.0147(8)
F9 0.0135(9) 0.0153(9) 0.0242(10) -0.0009(7) -0.0047(7) -0.0072(7)
F10 0.0152(9) 0.0172(9) 0.0139(9) 0.0020(7) 0.0028(7) -0.0041(8)
F11 0.0184(9) 0.0162(9) 0.0186(9) -0.0016(7) -0.0012(7) -0.0101(8)
F12 0.0153(9) 0.0195(9) 0.0208(10) -0.0058(7) -0.0007(7) -0.0084(8)
F13 0.0211(14) 0.0162(13) 0.0142(13) 0.0039(10) 0.0010(11) -0.0051(11)
F14 0.0164(9) 0.0184(9) 0.0214(10) 0.0000(7) -0.0032(8) -0.0101(8)
F15 0.0157(9) 0.0176(9) 0.0187(9) -0.0035(7) -0.0021(7) -0.0090(8)
F16 0.0121(9) 0.0132(8) 0.0130(9) -0.0021(7) 0.0019(7) -0.0015(7)
F17 0.0135(9) 0.0172(9) 0.0212(10) -0.0024(7) 0.0000(7) -0.0073(8)
F18 0.0157(9) 0.0168(9) 0.0242(10) -0.0041(8) -0.0030(8) -0.0072(8)
F19 0.0132(9) 0.0165(9) 0.0127(9) 0.0027(7) 0.0015(7) -0.0046(8)
F20 0.0187(10) 0.0153(9) 0.0342(11) -0.0060(8) -0.0082(8) -0.0066(8)
F21 0.0159(9) 0.0162(9) 0.0156(9) -0.0017(7) -0.0037(7) -0.0079(8)
N1 0.0130(14) 0.0147(14) 0.0175(15) -0.0021(11) -0.0009(11) -0.0055(12)
N2 0.0121(14) 0.0121(14) 0.0174(14) 0.0001(11) -0.0034(11) -0.0022(12)
C1 0.0151(16) 0.0211(16) 0.0160(16) -0.0025(13) -0.0015(12) -0.0081(14)
C2 0.0148(16) 0.0154(16) 0.0205(17) -0.0006(13) 0.0004(13) -0.0034(14)
N3 0.0193(15) 0.0143(15) 0.0159(15) -0.0001(11) 0.0004(12) -0.0079(12)
C3 0.0182(17) 0.0200(17) 0.0219(18) 0.0010(13) -0.0030(14) -0.0109(14)
N4 0.0195(16) 0.0144(15) 0.0151(15) 0.0006(11) -0.0068(12) -0.0046(12)
C4 0.0102(16) 0.0186(16) 0.0225(18) -0.0001(13) 0.0002(13) -0.0022(13)
N5 0.0163(15) 0.0135(13) 0.0130(13) -0.0004(11) -0.0005(11) -0.0061(12)
C5 0.0138(17) 0.0174(16) 0.0188(16) -0.0024(13) -0.0013(13) -0.0079(14)

loop_
_atom_type_symbol
_atom_type_description
_atom_type_scat_dispersion_real
_atom_type_scat_dispersion_imag
_atom_type_scat_source
C C 0.0033 0.0016 'International Tables Vol C Tables 4.2.6.8 and 6.1.1.4'
H H 0.0000 0.0000 'International Tables Vol C Tables 4.2.6.8 and 6.1.1.4'
N N 0.0061 0.0033 'International Tables Vol C Tables 4.2.6.8 and 6.1.1.4'
F F 0.0171 0.0103 'International Tables Vol C Tables 4.2.6.8 and 6.1.1.4'
Sc Sc 0.2519 0.3716 'International Tables Vol C Tables 4.2.6.8 and 6.1.1.4'

loop_
_geom_angle_atom_site_label_1
_geom_angle_atom_site_label_2
_geom_angle_atom_site_label_3
_geom_angle
_geom_angle_site_symmetry_1
_geom_angle_site_symmetry_3
F9 Sc1 F8 174.96(8) . .
F9 Sc1 F7 92.44(6) . .
F8 Sc1 F7 84.63(6) . .
F9 Sc1 F1 95.50(8) . .
F8 Sc1 F1 88.08(8) . .
F7 Sc1 F1 167.64(6) . .
F9 Sc1 F2 84.84(7) . .
F8 Sc1 F2 91.59(8) . .
F7 Sc1 F2 99.49(5) . .
F1 Sc1 F2 90.66(8) . .
F9 Sc1 F6 88.97(8) . .
F8 Sc1 F6 94.93(8) . .
F7 Sc1 F6 86.55(5) . .
F1 Sc1 F6 84.15(7) . .
F2 Sc1 F6 171.52(8) . .
F12 Sc2 F11 177.94(8) . .
F12 Sc2 F2 87.85(8) . .
F11 Sc2 F2 93.17(8) . .
F12 Sc2 F13 90.69(6) . .
F11 Sc2 F13 87.45(6) . .
F2 Sc2 F13 94.18(5) . .
F12 Sc2 F10 95.57(8) . .
F11 Sc2 F10 86.17(8) . .
F2 Sc2 F10 93.01(7) . .
F13 Sc2 F10 170.64(6) . .
F12 Sc2 F3 87.88(8) . .
F11 Sc2 F3 91.19(8) . .
F2 Sc2 F3 174.78(7) . .
F13 Sc2 F3 88.88(5) . .
F10 Sc2 F3 84.42(7) . .
F14 Sc3 F15 175.18(8) . .
F14 Sc3 F3 91.92(8) . .
F15 Sc3 F3 92.87(8) . .
F14 Sc3 F4 89.17(8) . .
F15 Sc3 F4 91.29(7) . .
F3 Sc3 F4 90.60(7) . .
F14 Sc3 F6 87.06(8) . 1_465
F15 Sc3 F6 92.27(7) . 1_465
F3 Sc3 F6 91.82(7) . 1_465
F4 Sc3 F6 175.59(8) . 1_465
F14 Sc3 F16 88.20(8) . .
F15 Sc3 F16 87.04(7) . .
F3 Sc3 F16 177.20(7) . .
F4 Sc3 F16 86.61(7) . .
F6 Sc3 F16 90.97(7) 1_465 .
F18 Sc4 F17 172.29(8) . .
F18 Sc4 F19 91.86(8) . .
F17 Sc4 F19 88.35(8) . .
F18 Sc4 F4 86.50(8) . .
F17 Sc4 F4 85.79(8) . .
F19 Sc4 F4 92.66(7) . .
F18 Sc4 F10 91.75(8) . .
F17 Sc4 F10 88.57(8) . .
F19 Sc4 F10 174.77(8) . .
F4 Sc4 F10 91.33(7) . .
F18 Sc4 F5 93.00(8) . .
F17 Sc4 F5 94.72(8) . .
F19 Sc4 F5 88.17(8) . .
F4 Sc4 F5 179.05(8) . .
F10 Sc4 F5 87.88(7) . .
F20 Sc5 F21 174.61(8) . .
F20 Sc5 F1 94.79(9) . .
F21 Sc5 F1 90.53(8) . .
F20 Sc5 F5 91.40(8) . .
F21 Sc5 F5 89.54(8) . .
F1 Sc5 F5 88.88(8) . .
F20 Sc5 F19 89.22(8) . 2_556
F21 Sc5 F19 85.40(7) . 2_556
F1 Sc5 F19 173.47(8) . 2_556
F5 Sc5 F19 96.19(8) . 2_556
F20 Sc5 F16 86.15(8) . 1_645
F21 Sc5 F16 93.19(7) . 1_645
F1 Sc5 F16 88.18(7) . 1_645
F5 Sc5 F16 176.00(7) . 1_645
F19 Sc5 F16 86.95(7) 2_556 1_645
Sc5 F1 Sc1 157.07(11) . .
Sc2 F2 Sc1 152.68(10) . .
Sc3 F3 Sc2 153.00(10) . .
Sc4 F4 Sc3 144.36(10) . .
Sc5 F5 Sc4 157.84(10) . .
Sc3 F6 Sc1 147.80(9) 1_645 .
Sc1 F7 Sc1 180.000(15) 2_655 .
Sc4 F10 Sc2 147.29(10) . .
Sc2 F13 Sc2 180.00(4) 2_565 .
Sc5 F16 Sc3 144.30(9) 1_465 .
Sc4 F19 Sc5 153.67(10) . 2_556
N1 C1 C2 112.1(3) . .
N2 C2 C1 113.0(3) . .
N3 C3 C4 111.3(3) . .
N4 C4 C3 112.6(3) 1_455 .
N5 C5 C5 109.9(3) 2_465 2_465

loop_
_geom_bond_atom_site_label_1
_geom_bond_atom_site_label_2
_geom_bond_distance
_geom_bond_site_symmetry_2
Sc1 F9 1.9700(18) .
Sc1 F8 1.9714(19) .
Sc1 F7 2.0299(6) .
Sc1 F1 2.0489(19) .
Sc1 F2 2.0496(18) .
Sc1 F6 2.0570(18) .
Sc2 F12 1.9650(18) .
Sc2 F11 2.0059(18) .
Sc2 F2 2.0285(18) .
Sc2 F13 2.0299(6) .
Sc2 F10 2.0410(19) .
Sc2 F3 2.0598(18) .
Sc3 F14 1.9747(18) .
Sc3 F15 1.9804(18) .
Sc3 F3 2.0323(18) .
Sc3 F4 2.0359(18) .
Sc3 F6 2.0379(18) 1_465
Sc3 F16 2.0490(17) .
Sc4 F18 1.9532(18) .
Sc4 F17 2.0192(18) .
Sc4 F19 2.0217(18) .
Sc4 F4 2.0315(18) .
Sc4 F10 2.0387(19) .
Sc4 F5 2.0417(18) .
Sc5 F20 1.9420(19) .
Sc5 F21 2.0154(18) .
Sc5 F1 2.0275(19) .
Sc5 F5 2.0291(18) .
Sc5 F19 2.0357(18) 2_556
Sc5 F16 2.0459(17) 1_645
F6 Sc3 2.0379(18) 1_645
F7 Sc1 2.0299(6) 2_655
F13 Sc2 2.0299(6) 2_565
F16 Sc5 2.0459(17) 1_465
F19 Sc5 2.0357(18) 2_556
N1 C1 1.497(4) .
N2 C2 1.493(4) .
C1 C2 1.506(4) .
N3 C3 1.495(4) .
C3 C4 1.509(5) .
N4 C4 1.482(4) 1_655
C4 N4 1.482(4) 1_455
N5 C5 1.491(4) 2_465
C5 N5 1.491(4) 2_465
C5 C5 1.522(6) 2_465
